data_4084617
loop_
_publ_author_name
'Chlupat\'y, Tom\'a\<s'
'R\%u\<zi\<ckov\'a, Zde\<nka'
'Hor\'a\<cek, Michal'
'Merna, Jan'
'Alonso, Mercedes'
'De Proft, Frank'
'R\%u\<zi\<cka, Ale\<s'

_publ_section_title
;
 Reactivity of Tin(II) Guanidinate with 1,2- and 1,3-Diones: Oxidative
 Cycloaddition or Ligand Substitution ?
;
_journal_issue 11
_journal_name_full Organometallics
_journal_page_first 2202
_journal_paper_doi 10.1021/om500873a
_journal_volume 34
_journal_year 2015
_chemical_formula_moiety 'C42 H64 Cl2 N6 Si4 Sn, C4 H10 O'
_chemical_formula_sum 'C46 H74 Cl2 N6 O Si4 Sn'
_chemical_formula_weight 1029.06
_chemical_name_systematic
; 
 ? 
;
_space_group_IT_number 56
_symmetry_cell_setting orthorhombic
_symmetry_space_group_name_Hall '-P 2ab 2ac'
_symmetry_space_group_name_H-M 'P c c n'
_atom_sites_solution_hydrogens geom
_atom_sites_solution_primary direct
_atom_sites_solution_secondary difmap
_audit_creation_method SHELXL-97
_cell_angle_alpha 90
_cell_angle_beta 90
_cell_angle_gamma 90
_cell_formula_units_Z 4
_cell_length_a 16.4670(11)
_cell_length_b 17.8150(11)
_cell_length_c 18.3959(15)
_cell_measurement_reflns_used 21679
_cell_measurement_temperature 150(1)
_cell_measurement_theta_max 27.5
_cell_measurement_theta_min 1
_cell_volume 5396.6(7)
_computing_cell_refinement 'COLLECT and DENZO'
_computing_data_collection 'COLLECT (Hooft, 1998) and DENZO (Otwinowski & Minor, 1997)'
_computing_data_reduction 'COLLECT and DENZO'
_computing_molecular_graphics 'PLATON (Spek, 2003)'
_computing_publication_material 'SHELXL-97 (Sheldrick, 2008)'
_computing_structure_refinement 'SHELXL-97 (Sheldrick, 1997)'
_computing_structure_solution 'SIR92 (Altomare et al., 1994)'
_diffrn_ambient_temperature 150(1)
_diffrn_detector_area_resol_mean 9.091
_diffrn_measured_fraction_theta_full 0.987
_diffrn_measured_fraction_theta_max 0.987
_diffrn_measurement_device_type 'Bruker Nonius KappaCCD area detector'
_diffrn_measurement_method '\f and \w scans to fill the Ewald sphere'
_diffrn_radiation_monochromator graphite
_diffrn_radiation_source 'fine-focus sealed tube'
_diffrn_radiation_type MoK\a
_diffrn_radiation_wavelength 0.71073
_diffrn_reflns_av_R_equivalents 0.0592
_diffrn_reflns_av_sigmaI/netI 0.0529
_diffrn_reflns_limit_h_max 21
_diffrn_reflns_limit_h_min -17
_diffrn_reflns_limit_k_max 22
_diffrn_reflns_limit_k_min -21
_diffrn_reflns_limit_l_max 23
_diffrn_reflns_limit_l_min -19
_diffrn_reflns_number 21641
_diffrn_reflns_theta_full 27.25
_diffrn_reflns_theta_max 27.25
_diffrn_reflns_theta_min 2.02
_diffrn_standards_number 0
_exptl_absorpt_coefficient_mu 0.699
_exptl_absorpt_correction_T_max 0.930
_exptl_absorpt_correction_T_min 0.898
_exptl_absorpt_correction_type integration
_exptl_absorpt_process_details
;
Gaussian integration (Coppens, 1970)
;
_exptl_crystal_colour colourless
_exptl_crystal_density_diffrn 1.267
_exptl_crystal_density_method 'not measured'
_exptl_crystal_description block
_exptl_crystal_F_000 2160
_exptl_crystal_size_max 0.26
_exptl_crystal_size_mid 0.22
_exptl_crystal_size_min 0.21
_refine_diff_density_max 0.383
_refine_diff_density_min -0.583
_refine_diff_density_rms 0.092
_refine_ls_extinction_method none
_refine_ls_goodness_of_fit_ref 1.135
_refine_ls_hydrogen_treatment constr
_refine_ls_matrix_type full
_refine_ls_number_parameters 272
_refine_ls_number_reflns 5971
_refine_ls_number_restraints 0
_refine_ls_restrained_S_all 1.135
_refine_ls_R_factor_all 0.0895
_refine_ls_R_factor_gt 0.0449
_refine_ls_shift/su_max 0.001
_refine_ls_shift/su_mean 0.000
_refine_ls_structure_factor_coef Fsqd
_refine_ls_weighting_details 'calc w=1/[\s^2^(Fo^2^)+(0.0090P)^2^+11.2656P] where P=(Fo^2^+2Fc^2^)/3'
_refine_ls_weighting_scheme calc
_refine_ls_wR_factor_gt 0.0720
_refine_ls_wR_factor_ref 0.0893
_reflns_number_gt 3994
_reflns_number_total 5971
_reflns_threshold_expression >2sigma(I)
_cod_data_source_file om500873a_si_001.cif
_cod_data_source_block 6
_cod_depositor_comments 'Adding full bibliography for 4084614--4084619.cif.'
_cod_database_code 4084617

loop_
_symmetry_equiv_pos_as_xyz
'x, y, z'
'-x+1/2, -y+1/2, z'
'x+1/2, -y, -z+1/2'
'-x, y+1/2, -z+1/2'
'-x, -y, -z'
'x-1/2, y-1/2, -z'
'-x-1/2, y, z-1/2'
'x, -y-1/2, z-1/2'

loop_
_atom_site_label
_atom_site_type_symbol
_atom_site_fract_x
_atom_site_fract_y
_atom_site_fract_z
_atom_site_U_iso_or_equiv
_atom_site_adp_type
_atom_site_occupancy
_atom_site_symmetry_multiplicity
_atom_site_calc_flag
_atom_site_refinement_flags
Sn1 Sn 0.2500 0.7500 0.120955(18) 0.01979(8) Uani 1 2 d S
Si2 Si -0.02670(6) 0.82641(6) 0.02028(6) 0.0264(2) Uani 1 1 d .
Si1 Si 0.01352(6) 0.66813(6) -0.04380(6) 0.0268(2) Uani 1 1 d .
Cl1 Cl 0.29786(6) 0.66255(6) 0.20904(5) 0.0397(3) Uani 1 1 d .
N2 N 0.17085(17) 0.80041(16) 0.03906(15) 0.0213(6) Uani 1 1 d .
N1 N 0.13887(16) 0.69489(16) 0.09340(15) 0.0218(6) Uani 1 1 d .
N3 N 0.03951(15) 0.74766(18) 0.01051(14) 0.0227(6) Uani 1 1 d .
C1 C 0.11390(18) 0.7484(2) 0.04581(16) 0.0212(6) Uani 1 1 d .
C2 C 0.0861(2) 0.64714(18) 0.13308(19) 0.0228(7) Uani 1 1 d .
C10 C 0.1923(2) 0.9297(2) 0.0056(2) 0.0250(8) Uani 1 1 d .
H10 H 0.1971 0.9414 0.0547 0.030 Uiso 1 1 d R
C9 C 0.1758(2) 0.85595(19) -0.01594(19) 0.0227(7) Uani 1 1 d .
C4 C -0.0298(2) 0.6265(2) 0.2092(2) 0.0363(10) Uani 1 1 d .
H4 H -0.0741 0.6460 0.2342 0.044 Uiso 1 1 d R
C19 C 0.0017(2) 0.8797(2) 0.1029(2) 0.0352(9) Uani 1 1 d .
H19A H -0.0056 0.8487 0.1450 0.042 Uiso 1 1 d R
H19B H -0.0320 0.9234 0.1068 0.042 Uiso 1 1 d R
H19C H 0.0576 0.8947 0.0995 0.042 Uiso 1 1 d R
C18 C -0.0302(2) 0.7061(2) -0.1298(2) 0.0332(9) Uani 1 1 d .
H18A H -0.0814 0.7298 -0.1197 0.040 Uiso 1 1 d R
H18B H -0.0383 0.6659 -0.1637 0.040 Uiso 1 1 d R
H18C H 0.0065 0.7423 -0.1503 0.040 Uiso 1 1 d R
C7 C 0.1037(2) 0.5710(2) 0.1376(2) 0.0272(8) Uani 1 1 d .
H7 H 0.1493 0.5521 0.1141 0.033 Uiso 1 1 d R
C17 C -0.0608(2) 0.6043(2) 0.0008(2) 0.0342(9) Uani 1 1 d .
H17A H -0.0397 0.5881 0.0468 0.041 Uiso 1 1 d R
H17B H -0.0701 0.5615 -0.0298 0.041 Uiso 1 1 d R
H17C H -0.1110 0.6306 0.0082 0.041 Uiso 1 1 d R
C6 C 0.0537(2) 0.5233(2) 0.1768(2) 0.0304(9) Uani 1 1 d .
H6 H 0.0663 0.4725 0.1793 0.037 Uiso 1 1 d R
C20 C -0.1313(2) 0.7885(2) 0.0333(2) 0.0340(9) Uani 1 1 d .
H20A H -0.1493 0.7653 -0.0110 0.041 Uiso 1 1 d R
H20B H -0.1675 0.8286 0.0459 0.041 Uiso 1 1 d R
H20C H -0.1309 0.7519 0.0716 0.041 Uiso 1 1 d R
C21 C -0.0268(2) 0.8930(2) -0.0577(2) 0.0341(9) Uani 1 1 d .
H21A H 0.0260 0.9154 -0.0624 0.041 Uiso 1 1 d R
H21B H -0.0664 0.9316 -0.0494 0.041 Uiso 1 1 d R
H21C H -0.0400 0.8664 -0.1015 0.041 Uiso 1 1 d R
C11 C 0.2013(2) 0.9852(2) -0.0464(2) 0.0334(9) Uani 1 1 d .
H11 H 0.2131 1.0340 -0.0317 0.040 Uiso 1 1 d R
C5 C -0.0146(2) 0.5496(2) 0.2121(2) 0.0304(9) Uani 1 1 d .
C3 C 0.0198(2) 0.6745(2) 0.1707(2) 0.0311(9) Uani 1 1 d .
H3 H 0.0082 0.7255 0.1696 0.037 Uiso 1 1 d R
C14 C 0.1691(2) 0.8397(2) -0.08935(19) 0.0289(8) Uani 1 1 d .
H14 H 0.1597 0.7907 -0.1045 0.035 Uiso 1 1 d R
C16 C 0.1066(2) 0.6150(2) -0.0661(2) 0.0366(10) Uani 1 1 d .
H16A H 0.1445 0.6474 -0.0902 0.044 Uiso 1 1 d R
H16B H 0.0933 0.5737 -0.0973 0.044 Uiso 1 1 d R
H16C H 0.1303 0.5964 -0.0220 0.044 Uiso 1 1 d R
O28 O 0.2500 0.2500 0.1429(2) 0.0487(10) Uani 1 2 d S
C12 C 0.1937(2) 0.9700(2) -0.1203(2) 0.0342(9) Uani 1 1 d .
C15 C 0.2046(3) 1.0308(3) -0.1766(2) 0.0531(13) Uani 1 1 d .
H15A H 0.2168 1.0082 -0.2227 0.064 Uiso 1 1 d R
H15B H 0.2485 1.0631 -0.1625 0.064 Uiso 1 1 d R
H15C H 0.1555 1.0596 -0.1806 0.064 Uiso 1 1 d R
C13 C 0.1768(2) 0.8965(2) -0.1402(2) 0.0346(10) Uani 1 1 d .
H13 H 0.1703 0.8852 -0.1892 0.042 Uiso 1 1 d R
C8 C -0.0702(3) 0.4973(3) 0.2528(2) 0.0459(11) Uani 1 1 d .
H8A H -0.0764 0.5147 0.3019 0.055 Uiso 1 1 d R
H8B H -0.0473 0.4477 0.2531 0.055 Uiso 1 1 d R
H8C H -0.1224 0.4960 0.2295 0.055 Uiso 1 1 d R
C22 C 0.2503(3) 0.1835(3) 0.1856(2) 0.0627(14) Uani 1 1 d .
H22A H 0.2029 0.1824 0.2168 0.075 Uiso 1 1 d R
H22B H 0.2984 0.1826 0.2162 0.075 Uiso 1 1 d R
C23 C 0.2503(3) 0.1165(3) 0.1362(3) 0.0598(13) Uani 1 1 d .
H23A H 0.2042 0.1190 0.1045 0.072 Uiso 1 1 d R
H23B H 0.2474 0.0715 0.1649 0.072 Uiso 1 1 d R
H23C H 0.2992 0.1160 0.1078 0.072 Uiso 1 1 d R

loop_
_atom_site_aniso_label
_atom_site_aniso_U_11
_atom_site_aniso_U_22
_atom_site_aniso_U_33
_atom_site_aniso_U_23
_atom_site_aniso_U_13
_atom_site_aniso_U_12
Sn1 0.01665(13) 0.02183(15) 0.02089(15) 0.000 0.000 0.00069(17)
Si2 0.0216(5) 0.0251(5) 0.0325(6) -0.0008(4) -0.0029(4) 0.0034(5)
Si1 0.0249(5) 0.0242(5) 0.0313(6) -0.0045(4) -0.0072(4) -0.0001(5)
Cl1 0.0298(5) 0.0532(6) 0.0360(5) 0.0223(5) 0.0018(4) 0.0071(5)
N2 0.0194(14) 0.0188(14) 0.0257(16) 0.0013(12) -0.0016(12) -0.0013(13)
N1 0.0188(14) 0.0209(15) 0.0256(15) 0.0012(12) -0.0003(12) 0.0000(13)
N3 0.0198(13) 0.0197(13) 0.0287(14) -0.0033(15) -0.0041(11) 0.0016(15)
C1 0.0210(15) 0.0199(15) 0.0228(16) -0.0041(17) 0.0003(12) 0.0014(18)
C2 0.0239(17) 0.0207(17) 0.0239(18) 0.0018(15) -0.0029(15) -0.0023(14)
C10 0.0238(18) 0.0243(19) 0.0269(19) 0.0015(15) 0.0022(15) 0.0030(16)
C9 0.0178(16) 0.0205(18) 0.030(2) 0.0018(15) 0.0009(14) 0.0014(15)
C4 0.031(2) 0.043(2) 0.035(2) 0.0051(19) 0.0099(17) 0.005(2)
C19 0.032(2) 0.029(2) 0.044(2) -0.0052(18) -0.0014(17) 0.0063(18)
C18 0.035(2) 0.033(2) 0.032(2) -0.0048(19) -0.0114(18) -0.0007(17)
C7 0.0236(17) 0.0245(18) 0.033(2) 0.0018(16) -0.0002(16) -0.0001(16)
C17 0.035(2) 0.029(2) 0.039(2) -0.0037(18) -0.0104(18) -0.0022(18)
C6 0.033(2) 0.022(2) 0.036(2) 0.0040(17) -0.0035(17) -0.0030(17)
C20 0.0243(19) 0.033(2) 0.044(2) 0.0026(19) -0.0002(17) 0.0023(18)
C21 0.028(2) 0.030(2) 0.044(2) 0.0021(18) -0.0032(18) 0.0069(18)
C11 0.029(2) 0.0229(19) 0.048(2) 0.0063(18) 0.0057(18) 0.0042(17)
C5 0.0286(19) 0.036(2) 0.027(2) 0.0086(17) -0.0044(16) -0.0076(18)
C3 0.032(2) 0.024(2) 0.037(2) 0.0070(17) 0.0080(17) 0.0044(18)
C14 0.0279(19) 0.033(2) 0.0262(19) -0.0042(17) 0.0000(15) 0.0030(18)
C16 0.032(2) 0.035(2) 0.043(2) -0.0108(19) -0.0073(18) 0.0032(19)
O28 0.0326(19) 0.076(3) 0.037(2) 0.000 0.000 0.003(3)
C12 0.0277(18) 0.041(2) 0.034(2) 0.016(2) 0.0108(18) 0.0092(18)
C15 0.048(3) 0.060(3) 0.052(3) 0.029(2) 0.015(2) 0.015(3)
C13 0.031(2) 0.052(3) 0.021(2) 0.0025(18) 0.0040(15) 0.0094(19)
C8 0.043(2) 0.055(3) 0.040(2) 0.014(2) -0.002(2) -0.014(2)
C22 0.039(2) 0.107(4) 0.042(2) 0.017(3) 0.002(2) -0.002(4)
C23 0.042(2) 0.081(3) 0.057(3) 0.019(3) -0.005(3) -0.002(3)

loop_
_atom_type_symbol
_atom_type_description
_atom_type_scat_dispersion_real
_atom_type_scat_dispersion_imag
_atom_type_scat_source
C C 0.0033 0.0016 'International Tables Vol C Tables 4.2.6.8 and 6.1.1.4'
H H 0.0000 0.0000 'International Tables Vol C Tables 4.2.6.8 and 6.1.1.4'
O O 0.0106 0.0060 'International Tables Vol C Tables 4.2.6.8 and 6.1.1.4'
N N 0.0061 0.0033 'International Tables Vol C Tables 4.2.6.8 and 6.1.1.4'
Si Si 0.0817 0.0704 'International Tables Vol C Tables 4.2.6.8 and 6.1.1.4'
Cl Cl 0.1484 0.1585 'International Tables Vol C Tables 4.2.6.8 and 6.1.1.4'
Sn Sn -0.6537 1.4246 'International Tables Vol C Tables 4.2.6.8 and 6.1.1.4'

loop_
_exptl_crystal_face_index_h
_exptl_crystal_face_index_k
_exptl_crystal_face_index_l
_exptl_crystal_face_perp_dist
1 1 0 0.026
-1 -1 0 0.097
-1 1 0 0.055
1 -1 0 0.107
0 0 -1 0.035
0 0 1 0.131

loop_
_geom_angle_atom_site_label_1
_geom_angle_atom_site_label_2
_geom_angle_atom_site_label_3
_geom_angle
_geom_angle_site_symmetry_1
_geom_angle_site_symmetry_3
N1 Sn1 N1 152.57(15) . 2_565
N1 Sn1 N2 60.97(10) . .
N1 Sn1 N2 99.11(10) 2_565 .
N1 Sn1 N2 99.11(10) . 2_565
N1 Sn1 N2 60.97(10) 2_565 2_565
N2 Sn1 N2 92.83(15) . 2_565
N1 Sn1 Cl1 100.28(8) . 2_565
N1 Sn1 Cl1 98.29(8) 2_565 2_565
N2 Sn1 Cl1 90.16(8) . 2_565
N2 Sn1 Cl1 159.25(8) 2_565 2_565
N1 Sn1 Cl1 98.29(8) . .
N1 Sn1 Cl1 100.28(8) 2_565 .
N2 Sn1 Cl1 159.25(8) . .
N2 Sn1 Cl1 90.16(8) 2_565 .
Cl1 Sn1 Cl1 94.27(6) 2_565 .
N1 Sn1 C1 30.91(11) . .
N1 Sn1 C1 127.52(11) 2_565 .
N2 Sn1 C1 30.10(11) . .
N2 Sn1 C1 98.12(10) 2_565 .
Cl1 Sn1 C1 94.74(8) 2_565 .
Cl1 Sn1 C1 129.17(9) . .
N1 Sn1 C1 127.52(11) . 2_565
N1 Sn1 C1 30.91(11) 2_565 2_565
N2 Sn1 C1 98.12(10) . 2_565
N2 Sn1 C1 30.11(11) 2_565 2_565
Cl1 Sn1 C1 129.17(9) 2_565 2_565
Cl1 Sn1 C1 94.74(8) . 2_565
C1 Sn1 C1 116.67(13) . 2_565
N3 Si2 C19 109.32(15) . .
N3 Si2 C21 115.08(16) . .
C19 Si2 C21 107.80(18) . .
N3 Si2 C20 106.96(16) . .
C19 Si2 C20 108.29(19) . .
C21 Si2 C20 109.22(18) . .
N3 Si1 C16 109.36(16) . .
N3 Si1 C17 113.31(16) . .
C16 Si1 C17 109.32(19) . .
N3 Si1 C18 106.22(15) . .
C16 Si1 C18 108.55(19) . .
C17 Si1 C18 109.95(17) . .
C1 N2 C9 126.6(3) . .
C1 N2 Sn1 94.0(2) . .
C9 N2 Sn1 138.1(2) . .
C1 N1 C2 124.6(3) . .
C1 N1 Sn1 95.1(2) . .
C2 N1 Sn1 132.7(2) . .
C1 N3 Si1 118.8(2) . .
C1 N3 Si2 119.0(2) . .
Si1 N3 Si2 122.23(15) . .
N2 C1 N1 109.7(3) . .
N2 C1 N3 126.1(3) . .
N1 C1 N3 124.2(3) . .
N2 C1 Sn1 55.87(16) . .
N1 C1 Sn1 53.95(16) . .
N3 C1 Sn1 176.3(2) . .
C3 C2 C7 118.6(3) . .
C3 C2 N1 122.1(3) . .
C7 C2 N1 119.3(3) . .
C11 C10 C9 119.7(3) . .
C11 C10 H10 120.1 . .
C9 C10 H10 120.2 . .
C14 C9 C10 119.2(3) . .
C14 C9 N2 123.1(3) . .
C10 C9 N2 117.7(3) . .
C3 C4 C5 121.5(4) . .
C3 C4 H4 119.2 . .
C5 C4 H4 119.3 . .
Si2 C19 H19A 109.6 . .
Si2 C19 H19B 109.4 . .
H19A C19 H19B 109.5 . .
Si2 C19 H19C 109.4 . .
H19A C19 H19C 109.5 . .
H19B C19 H19C 109.5 . .
Si1 C18 H18A 109.5 . .
Si1 C18 H18B 109.5 . .
H18A C18 H18B 109.5 . .
Si1 C18 H18C 109.4 . .
H18A C18 H18C 109.5 . .
H18B C18 H18C 109.5 . .
C6 C7 C2 120.4(3) . .
C6 C7 H7 119.9 . .
C2 C7 H7 119.7 . .
Si1 C17 H17A 109.6 . .
Si1 C17 H17B 109.4 . .
H17A C17 H17B 109.5 . .
Si1 C17 H17C 109.4 . .
H17A C17 H17C 109.5 . .
H17B C17 H17C 109.5 . .
C5 C6 C7 121.4(4) . .
C5 C6 H6 119.3 . .
C7 C6 H6 119.3 . .
Si2 C20 H20A 109.4 . .
Si2 C20 H20B 109.5 . .
H20A C20 H20B 109.5 . .
Si2 C20 H20C 109.5 . .
H20A C20 H20C 109.5 . .
H20B C20 H20C 109.5 . .
Si2 C21 H21A 109.5 . .
Si2 C21 H21B 109.6 . .
H21A C21 H21B 109.5 . .
Si2 C21 H21C 109.4 . .
H21A C21 H21C 109.5 . .
H21B C21 H21C 109.5 . .
C10 C11 C12 121.7(4) . .
C10 C11 H11 119.2 . .
C12 C11 H11 119.1 . .
C6 C5 C4 117.5(4) . .
C6 C5 C8 121.4(4) . .
C4 C5 C8 121.2(4) . .
C4 C3 C2 120.5(4) . .
C4 C3 H3 119.8 . .
C2 C3 H3 119.7 . .
C13 C14 C9 120.0(4) . .
C13 C14 H14 120.0 . .
C9 C14 H14 120.1 . .
Si1 C16 H16A 109.6 . .
Si1 C16 H16B 109.7 . .
H16A C16 H16B 109.5 . .
Si1 C16 H16C 109.2 . .
H16A C16 H16C 109.5 . .
H16B C16 H16C 109.5 . .
C22 O28 C22 112.9(5) 2 .
C13 C12 C11 117.4(3) . .
C13 C12 C15 121.3(4) . .
C11 C12 C15 121.3(4) . .
C12 C15 H15A 109.3 . .
C12 C15 H15B 109.5 . .
H15A C15 H15B 109.5 . .
C12 C15 H15C 109.6 . .
H15A C15 H15C 109.5 . .
H15B C15 H15C 109.5 . .
C14 C13 C12 122.0(4) . .
C14 C13 H13 119.2 . .
C12 C13 H13 118.8 . .
C5 C8 H8A 109.4 . .
C5 C8 H8B 109.4 . .
H8A C8 H8B 109.5 . .
C5 C8 H8C 109.7 . .
H8A C8 H8C 109.5 . .
H8B C8 H8C 109.5 . .
O28 C22 C23 109.2(3) . .
O28 C22 H22A 109.9 . .
C23 C22 H22A 110.1 . .
O28 C22 H22B 109.7 . .
C23 C22 H22B 109.8 . .
H22A C22 H22B 108.3 . .
C22 C23 H23A 109.4 . .
C22 C23 H23B 109.3 . .
H23A C23 H23B 109.5 . .
C22 C23 H23C 109.7 . .
H23A C23 H23C 109.5 . .
H23B C23 H23C 109.5 . .

loop_
_geom_bond_atom_site_label_1
_geom_bond_atom_site_label_2
_geom_bond_distance
_geom_bond_site_symmetry_2
Sn1 N1 2.138(3) .
Sn1 N1 2.138(3) 2_565
Sn1 N2 2.185(3) .
Sn1 N2 2.185(3) 2_565
Sn1 Cl1 2.3819(10) 2_565
Sn1 Cl1 2.3820(10) .
Sn1 C1 2.633(3) .
Sn1 C1 2.633(3) 2_565
Si2 N3 1.786(3) .
Si2 C19 1.852(4) .
Si2 C21 1.862(4) .
Si2 C20 1.865(4) .
Si1 N3 1.786(3) .
Si1 C16 1.846(4) .
Si1 C17 1.860(4) .
Si1 C18 1.866(4) .
N2 C1 1.324(4) .
N2 C9 1.418(4) .
N1 C1 1.358(4) .
N1 C2 1.418(4) .
N3 C1 1.387(4) .
C2 C3 1.382(5) .
C2 C7 1.389(5) .
C10 C11 1.385(5) .
C10 C9 1.399(5) .
C10 H10 0.9300 .
C9 C14 1.385(5) .
C4 C3 1.378(5) .
C4 C5 1.394(6) .
C4 H4 0.9300 .
C19 H19A 0.9600 .
C19 H19B 0.9599 .
C19 H19C 0.9600 .
C18 H18A 0.9599 .
C18 H18B 0.9600 .
C18 H18C 0.9601 .
C7 C6 1.387(5) .
C7 H7 0.9301 .
C17 H17A 0.9600 .
C17 H17B 0.9601 .
C17 H17C 0.9600 .
C6 C5 1.379(5) .
C6 H6 0.9300 .
C20 H20A 0.9601 .
C20 H20B 0.9600 .
C20 H20C 0.9600 .
C21 H21A 0.9601 .
C21 H21B 0.9600 .
C21 H21C 0.9600 .
C11 C12 1.391(6) .
C11 H11 0.9300 .
C5 C8 1.507(5) .
C3 H3 0.9298 .
C14 C13 1.383(5) .
C14 H14 0.9301 .
C16 H16A 0.9600 .
C16 H16B 0.9600 .
C16 H16C 0.9602 .
O28 C22 1.422(5) 2
O28 C22 1.422(5) .
C12 C13 1.388(6) .
C12 C15 1.510(5) .
C15 H15A 0.9600 .
C15 H15B 0.9600 .
C15 H15C 0.9602 .
C13 H13 0.9300 .
C8 H8A 0.9600 .
C8 H8B 0.9600 .
C8 H8C 0.9600 .
C22 C23 1.500(6) .
C22 H22A 0.9699 .
C22 H22B 0.9700 .
C23 H23A 0.9601 .
C23 H23B 0.9598 .
C23 H23C 0.9599 .
